data_4335376
loop_
_publ_author_name
'Michael Giese'
'Markus Albrecht'
'Simon Steike'
'Anton Ackermann'
'Arto Valkonen'
'Kari Rissanen'

_publ_section_title
;
 Di-, Tri-, and Tetra(pentafluorophenyl) Derivatives for Oligotopic
 Anion-\p Interactions
;
_journal_name_full 'Inorganic Chemistry'
_journal_page_first 7666
_journal_page_last 7672
_journal_paper_doi 10.1021/ic4008087
_journal_volume 52
_journal_year 2013
_chemical_formula_moiety 'C20 H21 F5 N2, C2 H6 O, 2(Br)'
_chemical_formula_sum 'C22 H27 Br2 F5 N2 O'
_chemical_formula_weight 590.28
_chemical_name_systematic
;
 ?
;
_space_group_IT_number 14
_symmetry_cell_setting monoclinic
_symmetry_space_group_name_Hall '-P 2yn'
_symmetry_space_group_name_H-M 'P 1 21/n 1'
_atom_sites_solution_hydrogens geom
_atom_sites_solution_primary direct
_atom_sites_solution_secondary difmap
_audit_creation_method SHELXL-97
_cell_angle_alpha 90.00
_cell_angle_beta 93.0190(10)
_cell_angle_gamma 90.00
_cell_formula_units_Z 4
_cell_length_a 7.64470(10)
_cell_length_b 12.1711(2)
_cell_length_c 25.2767(4)
_cell_measurement_reflns_used 5975
_cell_measurement_temperature 123(2)
_cell_measurement_theta_max 28.283
_cell_measurement_theta_min 0.407
_cell_volume 2348.59(6)
_computing_cell_refinement 'DENZO-SMN (Otwinowski & Minor, 1997)'
_computing_data_collection 'Collect (Bruker, 2008)'
_computing_data_reduction DENZO-SMN
_computing_molecular_graphics 'ORTEP-3 (Farrugia, 1997); MERCURY (Macrae, <i>et al.</i>, 2008)'
_computing_publication_material SHELXL-97
_computing_structure_refinement 'SHELXL-97 (Sheldrick, 2008)'
_computing_structure_solution 'SIR-2004 (Burla, et al., 2005)'
_diffrn_ambient_temperature 123(2)
_diffrn_detector_area_resol_mean 9
_diffrn_measured_fraction_theta_full 0.995
_diffrn_measured_fraction_theta_max 0.995
_diffrn_measurement_device_type 'Bruker-Nonius Kappa CCD with APEXII detector'
_diffrn_measurement_method '\f and \w scans'
_diffrn_radiation_monochromator graphite
_diffrn_radiation_source 'fine-focus sealed tube'
_diffrn_radiation_type MoK\a
_diffrn_radiation_wavelength 0.71073
_diffrn_reflns_av_R_equivalents 0.0253
_diffrn_reflns_av_sigmaI/netI 0.0280
_diffrn_reflns_limit_h_max 9
_diffrn_reflns_limit_h_min -9
_diffrn_reflns_limit_k_max 14
_diffrn_reflns_limit_k_min -14
_diffrn_reflns_limit_l_max 30
_diffrn_reflns_limit_l_min -30
_diffrn_reflns_number 15355
_diffrn_reflns_theta_full 25.02
_diffrn_reflns_theta_max 25.02
_diffrn_reflns_theta_min 2.32
_exptl_absorpt_coefficient_mu 3.508
_exptl_absorpt_correction_T_max 0.5262
_exptl_absorpt_correction_T_min 0.3906
_exptl_absorpt_correction_type multi-scan
_exptl_absorpt_process_details 'Sadabs (Sheldrick, 1996)'
_exptl_crystal_colour colourless
_exptl_crystal_density_diffrn 1.669
_exptl_crystal_description block
_exptl_crystal_F_000 1184
_exptl_crystal_size_max 0.33
_exptl_crystal_size_mid 0.26
_exptl_crystal_size_min 0.21
_refine_diff_density_max 0.323
_refine_diff_density_min -0.273
_refine_diff_density_rms 0.061
_refine_ls_extinction_method none
_refine_ls_goodness_of_fit_ref 1.023
_refine_ls_hydrogen_treatment mixed
_refine_ls_matrix_type full
_refine_ls_number_parameters 292
_refine_ls_number_reflns 4115
_refine_ls_number_restraints 55
_refine_ls_restrained_S_all 1.031
_refine_ls_R_factor_all 0.0299
_refine_ls_R_factor_gt 0.0235
_refine_ls_shift/su_max 0.001
_refine_ls_shift/su_mean 0.000
_refine_ls_structure_factor_coef Fsqd
_refine_ls_weighting_details 'calc w=1/[\s^2^(Fo^2^)+(0.0221P)^2^+1.8187P] where P=(Fo^2^+2Fc^2^)/3'
_refine_ls_weighting_scheme calc
_refine_ls_wR_factor_gt 0.0546
_refine_ls_wR_factor_ref 0.0568
_reflns_number_gt 3604
_reflns_number_total 4115
_reflns_threshold_expression >2\s(I)
_cod_data_source_file ic4008087_si_002_05.cif
_cod_data_source_block (4b)
_cod_database_code 4335376

loop_
_symmetry_equiv_pos_as_xyz
'x, y, z'
'-x+1/2, y+1/2, -z+1/2'
'-x, -y, -z'
'x-1/2, -y-1/2, z-1/2'

loop_
_atom_site_label
_atom_site_type_symbol
_atom_site_fract_x
_atom_site_fract_y
_atom_site_fract_z
_atom_site_U_iso_or_equiv
_atom_site_adp_type
_atom_site_occupancy
_atom_site_symmetry_multiplicity
_atom_site_calc_flag
_atom_site_refinement_flags
Br1 Br 0.09298(3) 0.179206(18) 0.146878(9) 0.02558(7) Uani 1 1 d .
Br2 Br 0.87256(3) 0.161179(18) 0.308001(9) 0.02513(7) Uani 1 1 d .
F16 F 0.46871(19) 0.44837(12) 0.09815(6) 0.0383(4) Uani 1 1 d U
F17 F 0.3340(2) 0.3522(2) 0.01026(7) 0.0722(6) Uani 1 1 d U
F18 F 0.3647(3) 0.1324(2) -0.00320(9) 0.0930(9) Uani 1 1 d U
F19 F 0.5335(3) 0.00824(15) 0.07394(9) 0.0833(8) Uani 1 1 d U
F20 F 0.6546(2) 0.10186(12) 0.16430(7) 0.0484(4) Uani 1 1 d U
N1 N 0.3281(2) 0.36962(14) 0.30687(7) 0.0212(4) Uani 1 1 d .
N2 N 0.5202(2) 0.34508(14) 0.22747(7) 0.0206(4) Uani 1 1 d .
C1 C 0.5177(3) 0.39406(19) 0.32278(9) 0.0244(5) Uani 1 1 d .
H1A H 0.5671 0.3345 0.3456 0.029 Uiso 1 1 calc R
H1B H 0.5263 0.4638 0.3429 0.029 Uiso 1 1 calc R
C2 C 0.6193(3) 0.40311(18) 0.27277(9) 0.0238(5) Uani 1 1 d .
H2A H 0.6355 0.4815 0.2637 0.029 Uiso 1 1 calc R
H2B H 0.7365 0.3694 0.2789 0.029 Uiso 1 1 calc R
C3 C 0.3603(3) 0.41336(18) 0.21181(9) 0.0222(5) Uani 1 1 d .
H3A H 0.2784 0.3703 0.1883 0.027 Uiso 1 1 calc R
H3B H 0.3952 0.4799 0.1925 0.027 Uiso 1 1 calc R
C4 C 0.2713(3) 0.44590(18) 0.26224(9) 0.0239(5) Uani 1 1 d .
H4A H 0.3031 0.5224 0.2719 0.029 Uiso 1 1 calc R
H4B H 0.1425 0.4422 0.2559 0.029 Uiso 1 1 calc R
C5 C 0.3159(3) 0.25342(17) 0.28665(9) 0.0221(5) Uani 1 1 d .
H5A H 0.1981 0.2400 0.2697 0.027 Uiso 1 1 calc R
H5B H 0.3345 0.2013 0.3165 0.027 Uiso 1 1 calc R
C6 C 0.4557(3) 0.23569(17) 0.24629(9) 0.0207(5) Uani 1 1 d .
H6A H 0.5548 0.1934 0.2628 0.025 Uiso 1 1 calc R
H6B H 0.4055 0.1930 0.2158 0.025 Uiso 1 1 calc R
C7 C 0.2100(3) 0.38882(19) 0.35297(9) 0.0269(5) Uani 1 1 d .
H7A H 0.2020 0.4689 0.3592 0.032 Uiso 1 1 calc R
H7B H 0.0908 0.3624 0.3423 0.032 Uiso 1 1 calc R
C8 C 0.2671(3) 0.33439(19) 0.40448(9) 0.0263(5) Uani 1 1 d .
C9 C 0.2008(3) 0.2326(2) 0.41816(9) 0.0275(5) Uani 1 1 d .
H9 H 0.1243 0.1942 0.3938 0.033 Uiso 1 1 calc R
C10 C 0.2458(3) 0.1867(2) 0.46729(10) 0.0330(6) Uani 1 1 d .
H10 H 0.2001 0.1170 0.4763 0.040 Uiso 1 1 calc R
C11 C 0.3568(3) 0.2421(2) 0.50331(10) 0.0349(6) Uani 1 1 d .
H11 H 0.3875 0.2106 0.5369 0.042 Uiso 1 1 calc R
C12 C 0.4222(3) 0.3430(2) 0.48994(11) 0.0380(6) Uani 1 1 d .
H12 H 0.4984 0.3811 0.5145 0.046 Uiso 1 1 calc R
C13 C 0.3783(3) 0.3897(2) 0.44113(10) 0.0349(6) Uani 1 1 d .
H13 H 0.4240 0.4596 0.4325 0.042 Uiso 1 1 calc R
C14 C 0.6452(3) 0.33195(19) 0.18313(9) 0.0244(5) Uani 1 1 d .
H14A H 0.6892 0.4054 0.1735 0.029 Uiso 1 1 calc R
H14B H 0.7470 0.2878 0.1964 0.029 Uiso 1 1 calc R
C15 C 0.5660(3) 0.2783(2) 0.13436(10) 0.0269(5) Uani 1 1 d .
C16 C 0.4839(3) 0.3386(2) 0.09355(10) 0.0327(6) Uani 1 1 d U
C17 C 0.4149(4) 0.2906(3) 0.04791(12) 0.0483(8) Uani 1 1 d U
C18 C 0.4315(4) 0.1790(3) 0.04118(14) 0.0582(10) Uani 1 1 d U
C19 C 0.5161(4) 0.1171(3) 0.08012(14) 0.0533(9) Uani 1 1 d U
C20 C 0.5800(3) 0.1664(2) 0.12591(12) 0.0377(7) Uani 1 1 d U
O1 O 0.5029(2) 0.02930(15) 0.32808(7) 0.0346(4) Uani 1 1 d D
H1 H 0.600(3) 0.061(2) 0.3245(12) 0.052 Uiso 1 1 d D
C21 C 0.4837(4) -0.0099(2) 0.38075(11) 0.0389(6) Uani 1 1 d .
H21A H 0.5056 -0.0901 0.3815 0.047 Uiso 1 1 calc R
H21B H 0.3613 0.0023 0.3903 0.047 Uiso 1 1 calc R
C22 C 0.6048(4) 0.0444(3) 0.42161(11) 0.0419(7) Uani 1 1 d .
H22A H 0.5851 0.0136 0.4566 0.063 Uiso 1 1 calc R
H22B H 0.5817 0.1236 0.4219 0.063 Uiso 1 1 calc R
H22C H 0.7265 0.0315 0.4129 0.063 Uiso 1 1 calc R

loop_
_atom_site_aniso_label
_atom_site_aniso_U_11
_atom_site_aniso_U_22
_atom_site_aniso_U_33
_atom_site_aniso_U_23
_atom_site_aniso_U_13
_atom_site_aniso_U_12
Br1 0.02470(13) 0.02156(12) 0.03003(14) 0.00330(9) -0.00292(9) -0.00360(9)
Br2 0.01890(12) 0.02168(12) 0.03438(14) 0.00038(9) -0.00277(9) 0.00169(9)
F16 0.0374(8) 0.0434(9) 0.0339(8) 0.0050(7) 0.0011(7) 0.0098(7)
F17 0.0451(10) 0.140(2) 0.0309(10) -0.0127(11) -0.0059(8) 0.0143(11)
F18 0.0658(13) 0.149(2) 0.0667(14) -0.0766(15) 0.0229(11) -0.0383(14)
F19 0.0966(15) 0.0492(11) 0.1108(18) -0.0503(12) 0.0700(14) -0.0347(11)
F20 0.0482(10) 0.0251(8) 0.0748(12) 0.0018(8) 0.0296(9) 0.0033(7)
N1 0.0198(9) 0.0164(9) 0.0268(10) -0.0015(8) -0.0045(8) 0.0011(7)
N2 0.0170(9) 0.0167(9) 0.0279(11) 0.0017(8) -0.0025(8) -0.0023(7)
C1 0.0205(11) 0.0210(11) 0.0308(13) -0.0019(10) -0.0088(10) -0.0001(9)
C2 0.0192(11) 0.0178(11) 0.0334(13) 0.0011(10) -0.0083(10) -0.0034(9)
C3 0.0190(11) 0.0178(11) 0.0292(13) 0.0020(9) -0.0047(9) 0.0019(9)
C4 0.0229(12) 0.0183(11) 0.0296(13) 0.0008(9) -0.0074(10) 0.0051(9)
C5 0.0224(11) 0.0155(11) 0.0283(12) -0.0022(9) -0.0002(9) -0.0018(9)
C6 0.0189(11) 0.0137(10) 0.0291(12) 0.0009(9) -0.0006(9) -0.0015(8)
C7 0.0244(12) 0.0267(12) 0.0295(13) -0.0040(10) 0.0011(10) 0.0048(10)
C8 0.0250(12) 0.0294(13) 0.0243(12) -0.0074(10) -0.0003(10) 0.0047(10)
C9 0.0232(12) 0.0355(14) 0.0236(13) -0.0054(10) 0.0010(10) 0.0008(10)
C10 0.0313(14) 0.0390(15) 0.0293(14) 0.0000(11) 0.0075(11) 0.0007(11)
C11 0.0353(14) 0.0462(16) 0.0231(13) -0.0019(12) 0.0012(11) 0.0084(12)
C12 0.0367(15) 0.0461(16) 0.0302(15) -0.0125(12) -0.0076(12) 0.0008(12)
C13 0.0393(15) 0.0314(14) 0.0336(15) -0.0071(11) -0.0022(12) -0.0023(11)
C14 0.0175(11) 0.0235(12) 0.0323(13) 0.0019(10) 0.0017(10) -0.0029(9)
C15 0.0175(11) 0.0291(13) 0.0348(14) -0.0041(11) 0.0074(10) -0.0047(10)
C16 0.0225(12) 0.0452(16) 0.0310(14) -0.0082(12) 0.0072(10) -0.0029(11)
C17 0.0267(14) 0.084(2) 0.0341(16) -0.0132(16) 0.0065(12) -0.0028(14)
C18 0.0373(16) 0.091(3) 0.0484(19) -0.0421(18) 0.0200(14) -0.0249(17)
C19 0.0453(17) 0.0496(18) 0.069(2) -0.0356(17) 0.0376(16) -0.0228(14)
C20 0.0295(14) 0.0309(14) 0.0549(18) -0.0089(13) 0.0221(13) -0.0066(11)
O1 0.0327(10) 0.0370(10) 0.0334(10) 0.0093(8) -0.0056(8) -0.0075(8)
C21 0.0491(16) 0.0335(14) 0.0346(15) -0.0006(12) 0.0076(12) -0.0063(12)
C22 0.0391(16) 0.0550(18) 0.0319(15) -0.0008(13) 0.0047(12) 0.0056(13)

loop_
_atom_type_symbol
_atom_type_description
_atom_type_scat_dispersion_real
_atom_type_scat_dispersion_imag
_atom_type_scat_source
C C 0.0033 0.0016 'International Tables Vol C Tables 4.2.6.8 and 6.1.1.4'
H H 0.0000 0.0000 'International Tables Vol C Tables 4.2.6.8 and 6.1.1.4'
N N 0.0061 0.0033 'International Tables Vol C Tables 4.2.6.8 and 6.1.1.4'
O O 0.0106 0.0060 'International Tables Vol C Tables 4.2.6.8 and 6.1.1.4'
F F 0.0171 0.0103 'International Tables Vol C Tables 4.2.6.8 and 6.1.1.4'
Br Br -0.2901 2.4595 'International Tables Vol C Tables 4.2.6.8 and 6.1.1.4'

loop_
_geom_angle_atom_site_label_1
_geom_angle_atom_site_label_2
_geom_angle_atom_site_label_3
_geom_angle
C5 N1 C4 108.33(17)
C5 N1 C1 108.43(16)
C4 N1 C1 108.18(17)
C5 N1 C7 111.96(17)
C4 N1 C7 108.53(16)
C1 N1 C7 111.30(17)
C6 N2 C3 107.16(16)
C6 N2 C2 109.43(17)
C3 N2 C2 107.88(16)
C6 N2 C14 111.66(17)
C3 N2 C14 113.31(17)
C2 N2 C14 107.30(16)
N1 C1 C2 108.49(18)
N1 C1 H1A 110.0
C2 C1 H1A 110.0
N1 C1 H1B 110.0
C2 C1 H1B 110.0
H1A C1 H1B 108.4
N2 C2 C1 109.70(17)
N2 C2 H2A 109.7
C1 C2 H2A 109.7
N2 C2 H2B 109.7
C1 C2 H2B 109.7
H2A C2 H2B 108.2
N2 C3 C4 108.23(17)
N2 C3 H3A 110.1
C4 C3 H3A 110.1
N2 C3 H3B 110.1
C4 C3 H3B 110.1
H3A C3 H3B 108.4
N1 C4 C3 109.97(17)
N1 C4 H4A 109.7
C3 C4 H4A 109.7
N1 C4 H4B 109.7
C3 C4 H4B 109.7
H4A C4 H4B 108.2
N1 C5 C6 109.02(17)
N1 C5 H5A 109.9
C6 C5 H5A 109.9
N1 C5 H5B 109.9
C6 C5 H5B 109.9
H5A C5 H5B 108.3
N2 C6 C5 109.72(17)
N2 C6 H6A 109.7
C5 C6 H6A 109.7
N2 C6 H6B 109.7
C5 C6 H6B 109.7
H6A C6 H6B 108.2
C8 C7 N1 115.83(18)
C8 C7 H7A 108.3
N1 C7 H7A 108.3
C8 C7 H7B 108.3
N1 C7 H7B 108.3
H7A C7 H7B 107.4
C9 C8 C13 118.8(2)
C9 C8 C7 121.0(2)
C13 C8 C7 120.0(2)
C10 C9 C8 120.4(2)
C10 C9 H9 119.8
C8 C9 H9 119.8
C11 C10 C9 120.4(2)
C11 C10 H10 119.8
C9 C10 H10 119.8
C12 C11 C10 119.4(2)
C12 C11 H11 120.3
C10 C11 H11 120.3
C11 C12 C13 120.8(2)
C11 C12 H12 119.6
C13 C12 H12 119.6
C12 C13 C8 120.3(2)
C12 C13 H13 119.9
C8 C13 H13 119.9
C15 C14 N2 114.25(18)
C15 C14 H14A 108.7
N2 C14 H14A 108.7
C15 C14 H14B 108.7
N2 C14 H14B 108.7
H14A C14 H14B 107.6
C20 C15 C16 116.1(2)
C20 C15 C14 121.7(2)
C16 C15 C14 122.0(2)
F16 C16 C17 117.6(3)
F16 C16 C15 119.8(2)
C17 C16 C15 122.6(3)
F17 C17 C16 120.2(3)
F17 C17 C18 120.5(3)
C16 C17 C18 119.3(3)
F18 C18 C19 120.9(3)
F18 C18 C17 119.3(4)
C19 C18 C17 119.7(3)
F19 C19 C20 119.8(4)
F19 C19 C18 120.3(3)
C20 C19 C18 119.9(3)
F20 C20 C19 118.1(3)
F20 C20 C15 119.6(3)
C19 C20 C15 122.3(3)
C21 O1 H1 113(2)
O1 C21 C22 113.8(2)
O1 C21 H21A 108.8
C22 C21 H21A 108.8
O1 C21 H21B 108.8
C22 C21 H21B 108.8
H21A C21 H21B 107.7
C21 C22 H22A 109.5
C21 C22 H22B 109.5
H22A C22 H22B 109.5
C21 C22 H22C 109.5
H22A C22 H22C 109.5
H22B C22 H22C 109.5

loop_
_geom_bond_atom_site_label_1
_geom_bond_atom_site_label_2
_geom_bond_distance
F16 C16 1.347(3)
F17 C17 1.337(4)
F18 C18 1.334(3)
F19 C19 1.342(3)
F20 C20 1.351(3)
N1 C5 1.505(3)
N1 C4 1.507(3)
N1 C1 1.513(3)
N1 C7 1.529(3)
N2 C6 1.505(3)
N2 C3 1.513(3)
N2 C2 1.514(3)
N2 C14 1.519(3)
C1 C2 1.522(3)
C1 H1A 0.9900
C1 H1B 0.9900
C2 H2A 0.9900
C2 H2B 0.9900
C3 C4 1.528(3)
C3 H3A 0.9900
C3 H3B 0.9900
C4 H4A 0.9900
C4 H4B 0.9900
C5 C6 1.531(3)
C5 H5A 0.9900
C5 H5B 0.9900
C6 H6A 0.9900
C6 H6B 0.9900
C7 C8 1.505(3)
C7 H7A 0.9900
C7 H7B 0.9900
C8 C9 1.389(3)
C8 C13 1.397(3)
C9 C10 1.389(3)
C9 H9 0.9500
C10 C11 1.387(4)
C10 H10 0.9500
C11 C12 1.375(4)
C11 H11 0.9500
C12 C13 1.383(4)
C12 H12 0.9500
C13 H13 0.9500
C14 C15 1.495(3)
C14 H14A 0.9900
C14 H14B 0.9900
C15 C20 1.385(3)
C15 C16 1.388(4)
C16 C17 1.373(4)
C17 C18 1.376(5)
C18 C19 1.374(5)
C19 C20 1.370(4)
O1 C21 1.429(3)
O1 H1 0.845(18)
C21 C22 1.503(4)
C21 H21A 0.9900
C21 H21B 0.9900
C22 H22A 0.9800
C22 H22B 0.9800
C22 H22C 0.9800

loop_
_geom_hbond_atom_site_label_D
_geom_hbond_atom_site_label_H
_geom_hbond_atom_site_label_A
_geom_hbond_distance_DH
_geom_hbond_distance_HA
_geom_hbond_distance_DA
_geom_hbond_angle_DHA
O1 H1 Br2 0.845(18) 2.469(18) 3.3125(17) 175(3)

loop_
_geom_torsion_atom_site_label_1
_geom_torsion_atom_site_label_2
_geom_torsion_atom_site_label_3
_geom_torsion_atom_site_label_4
_geom_torsion
C5 N1 C1 C2 71.3(2)
C4 N1 C1 C2 -46.0(2)
C7 N1 C1 C2 -165.18(17)
C6 N2 C2 C1 -44.9(2)
C3 N2 C2 C1 71.3(2)
C14 N2 C2 C1 -166.27(17)
N1 C1 C2 N2 -20.9(2)
C6 N2 C3 C4 71.1(2)
C2 N2 C3 C4 -46.6(2)
C14 N2 C3 C4 -165.28(17)
C5 N1 C4 C3 -46.7(2)
C1 N1 C4 C3 70.6(2)
C7 N1 C4 C3 -168.47(17)
N2 C3 C4 N1 -20.2(2)
C4 N1 C5 C6 68.4(2)
C1 N1 C5 C6 -48.8(2)
C7 N1 C5 C6 -172.00(18)
C3 N2 C6 C5 -49.4(2)
C2 N2 C6 C5 67.3(2)
C14 N2 C6 C5 -174.06(17)
N1 C5 C6 N2 -17.4(2)
C5 N1 C7 C8 70.9(2)
C4 N1 C7 C8 -169.56(19)
C1 N1 C7 C8 -50.6(2)
N1 C7 C8 C9 -95.0(3)
N1 C7 C8 C13 89.8(3)
C13 C8 C9 C10 -0.5(3)
C7 C8 C9 C10 -175.7(2)
C8 C9 C10 C11 0.2(4)
C9 C10 C11 C12 0.0(4)
C10 C11 C12 C13 0.1(4)
C11 C12 C13 C8 -0.3(4)
C9 C8 C13 C12 0.5(4)
C7 C8 C13 C12 175.8(2)
C6 N2 C14 C15 61.7(2)
C3 N2 C14 C15 -59.5(2)
C2 N2 C14 C15 -178.44(18)
N2 C14 C15 C20 -94.3(3)
N2 C14 C15 C16 89.8(3)
C20 C15 C16 F16 -178.4(2)
C14 C15 C16 F16 -2.3(3)
C20 C15 C16 C17 2.0(4)
C14 C15 C16 C17 178.1(2)
F16 C16 C17 F17 -0.9(4)
C15 C16 C17 F17 178.6(2)
F16 C16 C17 C18 178.4(2)
C15 C16 C17 C18 -2.0(4)
F17 C17 C18 F18 -0.6(4)
C16 C17 C18 F18 -179.9(2)
F17 C17 C18 C19 179.6(2)
C16 C17 C18 C19 0.2(4)
F18 C18 C19 F19 0.3(4)
C17 C18 C19 F19 -179.8(2)
F18 C18 C19 C20 -178.4(2)
C17 C18 C19 C20 1.4(4)
F19 C19 C20 F20 -1.9(4)
C18 C19 C20 F20 176.8(2)
F19 C19 C20 C15 179.9(2)
C18 C19 C20 C15 -1.4(4)
C16 C15 C20 F20 -178.5(2)
C14 C15 C20 F20 5.4(3)
C16 C15 C20 C19 -0.3(4)
C14 C15 C20 C19 -176.4(2)
